data_1548087
loop_
_publ_author_name
'David M. King'
'Peter A. Cleaves'
'Ashley J. Wooles'
'Benedict M. Gardner'
'Nicholas F. Chilton'
'Floriana Tuna'
'William Lewis'
'Eric J. L. McInnes'
'Stephen T. Liddle'

_publ_section_title
;
 Molecular and electronic structure of terminal and alkali metal-capped
 uranium(V) nitride complexes
;
_journal_name_full 'Nature Communications'
_journal_page_first 13773
_journal_paper_doi 10.1038/ncomms13773
_journal_volume 7
_journal_year 2016
_chemical_formula_moiety 'C66 H150 N10 Rb2 Si6 U2'
_chemical_formula_sum 'C66 H150 N10 Rb2 Si6 U2'
_chemical_formula_weight 1899.49
_space_group_crystal_system orthorhombic
_space_group_IT_number 61
_space_group_name_Hall '-P 2ac 2ab'
_space_group_name_H-M_alt 'P b c a'
_symmetry_space_group_name_Hall '-P 2ac 2ab'
_symmetry_space_group_name_H-M 'P b c a'
_atom_sites_solution_hydrogens geom
_atom_sites_solution_primary direct
_atom_sites_solution_secondary difmap
_cell_angle_alpha 90
_cell_angle_beta 90
_cell_angle_gamma 90
_cell_formula_units_Z 4
_cell_length_a 13.7527(3)
_cell_length_b 23.1023(5)
_cell_length_c 26.7606(4)
_cell_measurement_reflns_used 19383
_cell_measurement_temperature 120(2)
_cell_measurement_theta_max 74.4840
_cell_measurement_theta_min 4.1050
_cell_volume 8502.4(3)
_computing_cell_refinement
;
CrysAlisPro, Agilent Technologies,
Version 1.171.36.28 (release 01-02-2013 CrysAlis171 .NET)
(compiled Feb  1 2013,16:14:44)
;
_computing_data_collection
;
CrysAlisPro, Agilent Technologies,
Version 1.171.36.28 (release 01-02-2013 CrysAlis171 .NET)
(compiled Feb  1 2013,16:14:44)
;
_computing_data_reduction
;
CrysAlisPro, Agilent Technologies,
Version 1.171.36.28 (release 01-02-2013 CrysAlis171 .NET)
(compiled Feb  1 2013,16:14:44)
;
_computing_molecular_graphics 'Olex2 (Dolomanov et al., 2009)'
_computing_publication_material 'Olex2 (Dolomanov et al., 2009)'
_computing_structure_refinement 'ShelXL (Sheldrick, 2015)'
_computing_structure_solution
;
SHELXS, G.M. Sheldrick, Acta Cryst.
(2008). A64, 112-122
;
_diffrn_ambient_temperature 120(2)
_diffrn_detector_area_resol_mean 10.3613
_diffrn_measured_fraction_theta_full 0.999
_diffrn_measured_fraction_theta_max 0.981
_diffrn_measurement_details
;
#__ type_ start__ end____ width___ exp.time_
  1 omega  -49.00   33.00   1.0000    5.0000
omega____ theta____ kappa____ phi______ frames
    -      -38.5000   38.0000  120.0000 82
#__ type_ start__ end____ width___ exp.time_
  2 omega  -92.00   -2.00   1.0000    5.0000
omega____ theta____ kappa____ phi______ frames
    -      -38.5000  125.0000 -120.0000 90
#__ type_ start__ end____ width___ exp.time_
  3 omega   55.00   81.00   1.0000   20.0000
omega____ theta____ kappa____ phi______ frames
    -      105.8472  -77.0000  -30.0000 26
#__ type_ start__ end____ width___ exp.time_
  4 omega   52.00   89.00   1.0000   20.0000
omega____ theta____ kappa____ phi______ frames
    -      105.8472  -30.0000 -120.0000 37
#__ type_ start__ end____ width___ exp.time_
  5 omega  105.00  176.00   1.0000   20.0000
omega____ theta____ kappa____ phi______ frames
    -      105.8472  125.0000 -150.0000 71
#__ type_ start__ end____ width___ exp.time_
  6 omega   35.00   86.00   1.0000   20.0000
omega____ theta____ kappa____ phi______ frames
    -      105.8472  -30.0000  150.0000 51
#__ type_ start__ end____ width___ exp.time_
  7 omega   33.00   83.00   1.0000   20.0000
omega____ theta____ kappa____ phi______ frames
    -      105.8472  -30.0000 -150.0000 50
#__ type_ start__ end____ width___ exp.time_
  8 omega   33.00   91.00   1.0000   20.0000
omega____ theta____ kappa____ phi______ frames
    -      105.8472  -30.0000   90.0000 58
#__ type_ start__ end____ width___ exp.time_
  9 omega   21.00  113.00   1.0000    5.0000
omega____ theta____ kappa____ phi______ frames
    -       43.6627   48.0000   15.0000 92
#__ type_ start__ end____ width___ exp.time_
 10 omega   19.00  112.00   1.0000    5.0000
omega____ theta____ kappa____ phi______ frames
    -       43.6627   57.0000  120.0000 93
#__ type_ start__ end____ width___ exp.time_
 11 omega   83.00  175.00   1.0000   20.0000
omega____ theta____ kappa____ phi______ frames
    -      105.8472   45.0000 -180.0000 92
#__ type_ start__ end____ width___ exp.time_
 12 omega   85.00  161.00   1.0000   20.0000
omega____ theta____ kappa____ phi______ frames
    -      105.8472   30.0000  -90.0000 76
;
_diffrn_measurement_device_type 'SuperNova, Dual, Cu at zero, Atlas'
_diffrn_measurement_method '\w scans'
_diffrn_radiation_type CuK\a
_diffrn_radiation_wavelength 1.54184
_diffrn_reflns_av_R_equivalents 0.0637
_diffrn_reflns_av_unetI/netI 0.0354
_diffrn_reflns_Laue_measured_fraction_full 0.999
_diffrn_reflns_Laue_measured_fraction_max 0.981
_diffrn_reflns_limit_h_max 16
_diffrn_reflns_limit_h_min -16
_diffrn_reflns_limit_k_max 28
_diffrn_reflns_limit_k_min -22
_diffrn_reflns_limit_l_max 33
_diffrn_reflns_limit_l_min -33
_diffrn_reflns_number 40718
_diffrn_reflns_point_group_measured_fraction_full 0.999
_diffrn_reflns_point_group_measured_fraction_max 0.981
_diffrn_reflns_theta_full 67.500
_diffrn_reflns_theta_max 74.622
_diffrn_reflns_theta_min 3.303
_exptl_absorpt_coefficient_mu 13.134
_exptl_absorpt_correction_T_max 0.531
_exptl_absorpt_correction_T_min 0.165
_exptl_absorpt_correction_type gaussian
_exptl_absorpt_process_details
;
CrysAlisPro, Agilent Technologies,
Version 1.171.36.28 (release 01-02-2013 CrysAlis171 .NET)
(compiled Feb  1 2013,16:14:44)
Numerical absorption correction based on gaussian integration over
			a multifaceted crystal model
;
_exptl_crystal_colour RED
_exptl_crystal_density_diffrn 1.484
_exptl_crystal_description COLUMN
_exptl_crystal_F_000 3832
_exptl_crystal_size_max 0.2246
_exptl_crystal_size_mid 0.1073
_exptl_crystal_size_min 0.0664
_refine_diff_density_max 2.654
_refine_diff_density_min -2.380
_refine_diff_density_rms 0.143
_refine_ls_extinction_coef .
_refine_ls_extinction_method none
_refine_ls_goodness_of_fit_ref 0.980
_refine_ls_hydrogen_treatment constr
_refine_ls_matrix_type full
_refine_ls_number_parameters 401
_refine_ls_number_reflns 8544
_refine_ls_number_restraints 0
_refine_ls_restrained_S_all 0.980
_refine_ls_R_factor_all 0.0364
_refine_ls_R_factor_gt 0.0314
_refine_ls_shift/su_max 0.005
_refine_ls_shift/su_mean 0.000
_refine_ls_structure_factor_coef Fsqd
_refine_ls_weighting_details 'w=1/[\s^2^(Fo^2^)+(0.0587P)^2^] where P=(Fo^2^+2Fc^2^)/3'
_refine_ls_weighting_scheme calc
_refine_ls_wR_factor_gt 0.0805
_refine_ls_wR_factor_ref 0.0824
_reflns_Friedel_coverage 0.000
_reflns_Friedel_fraction_full .
_reflns_Friedel_fraction_max .
_reflns_number_gt 7300
_reflns_number_total 8544
_reflns_threshold_expression 'I > 2\s(I)'
_cod_data_source_file 3.cif
_cod_data_source_block 3
_cod_original_cell_volume 8502.3(3)
_cod_database_code 1548087
_shelx_space_group_comment
;
The symmetry employed for this shelxl refinement is uniquely defined
by the following loop, which should always be used as a source of
symmetry information in preference to the above space-group names.
They are only intended as comments.
;
_olex2_refinement_description
;
1. Fixed Uiso
 At 1.2 times of:
  All C(H) groups, All C(H,H) groups
 At 1.5 times of:
  All C(H,H,H) groups
2.a Ternary CH refined with riding coordinates:
 C1(H1), C4(H4), C7(H7), C12(H12), C15(H15), C18(H18), C23(H23), C26(H26),
 C29(H29)
2.b Secondary CH2 refined with riding coordinates:
 C10(H10A,H10B), C11(H11A,H11B), C21(H21A,H21B), C22(H22A,H22B), C32(H32A,
 H32B), C33(H33A,H33B)
2.c Me refined with riding coordinates:
 C3(H3A,H3B,H3C), C19(H19A,H19B,H19C), C25(H25A,H25B,H25C), C30(H30A,H30B,
 H30C), C31(H31A,H31B,H31C)
2.d Idealised Me refined as rotating group:
 C2(H2A,H2B,H2C), C5(H5A,H5B,H5C), C6(H6A,H6B,H6C), C8(H8A,H8B,H8C), C9(H9A,
 H9B,H9C), C13(H13A,H13B,H13C), C14(H14A,H14B,H14C), C16(H16A,H16B,H16C),
 C17(H17A,H17B,H17C), C20(H20A,H20B,H20C), C24(H24A,H24B,H24C), C27(H27A,H27B,
 H27C), C28(H28A,H28B,H28C)
;
_olex2_submission_special_instructions 'No special instructions were received'

loop_
_space_group_symop_operation_xyz
'x, y, z'
'-x+1/2, -y, z+1/2'
'x+1/2, -y+1/2, -z'
'-x, y+1/2, -z+1/2'
'-x, -y, -z'
'x-1/2, y, -z-1/2'
'-x-1/2, y-1/2, z'
'x, -y-1/2, z-1/2'

loop_
_atom_site_label
_atom_site_type_symbol
_atom_site_fract_x
_atom_site_fract_y
_atom_site_fract_z
_atom_site_U_iso_or_equiv
_atom_site_adp_type
_atom_site_occupancy
_atom_site_site_symmetry_order
_atom_site_calc_flag
_atom_site_refinement_flags_posn
_atom_site_refinement_flags_adp
_atom_site_refinement_flags_occupancy
_atom_site_disorder_assembly
_atom_site_disorder_group
U1 U 0.89937(2) 0.07355(2) 0.62355(2) 0.01615(6) Uani 1 1 d . . . . .
Rb1 Rb 0.90297(3) -0.05677(2) 0.50619(2) 0.03713(11) Uani 1 1 d . . . . .
Si1 Si 1.03917(8) 0.20928(4) 0.61431(4) 0.0235(2) Uani 1 1 d . . . . .
Si2 Si 0.63933(8) 0.07330(4) 0.58924(4) 0.0233(2) Uani 1 1 d . . . . .
Si3 Si 1.01348(8) -0.05967(4) 0.67397(4) 0.0252(2) Uani 1 1 d . . . . .
N1 N 0.9482(2) 0.16826(12) 0.64082(11) 0.0224(6) Uani 1 1 d . . . . .
N2 N 0.7317(2) 0.06891(13) 0.63295(11) 0.0202(6) Uani 1 1 d . . . . .
N3 N 0.9746(2) 0.01032(12) 0.68056(11) 0.0229(6) Uani 1 1 d . . . . .
N4 N 0.8503(2) 0.10322(13) 0.71657(10) 0.0231(6) Uani 1 1 d . . . . .
N5 N 0.9339(2) 0.04724(14) 0.56089(12) 0.0275(7) Uani 1 1 d . . . . .
C1 C 1.1295(3) 0.15552(18) 0.58814(16) 0.0320(9) Uani 1 1 d . . . . .
H1 H 1.0896 0.1260 0.5701 0.038 Uiso 1 1 calc R . . . .
C2 C 1.1851(4) 0.1219(2) 0.6283(2) 0.0497(14) Uani 1 1 d . . . . .
H2A H 1.2304 0.1480 0.6454 0.075 Uiso 1 1 calc GR . . . .
H2B H 1.2216 0.0903 0.6127 0.075 Uiso 1 1 calc GR . . . .
H2C H 1.1390 0.1059 0.6526 0.075 Uiso 1 1 calc GR . . . .
C3 C 1.2013(3) 0.1792(2) 0.54900(17) 0.0401(10) Uani 1 1 d . . . . .
H3A H 1.1655 0.2006 0.5234 0.060 Uiso 1 1 calc R . . . .
H3B H 1.2480 0.2050 0.5653 0.060 Uiso 1 1 calc R . . . .
H3C H 1.2362 0.1469 0.5334 0.060 Uiso 1 1 calc R . . . .
C4 C 1.0977(3) 0.26245(18) 0.65999(16) 0.0308(9) Uani 1 1 d . . . . .
H4 H 1.0469 0.2922 0.6677 0.037 Uiso 1 1 calc R . . . .
C5 C 1.1291(4) 0.2371(2) 0.71029(17) 0.0467(12) Uani 1 1 d . . . . .
H5A H 1.0733 0.2183 0.7263 0.070 Uiso 1 1 calc GR . . . .
H5B H 1.1534 0.2682 0.7319 0.070 Uiso 1 1 calc GR . . . .
H5C H 1.1807 0.2085 0.7049 0.070 Uiso 1 1 calc GR . . . .
C6 C 1.1830(5) 0.2952(3) 0.6375(2) 0.0579(16) Uani 1 1 d . . . . .
H6A H 1.2372 0.2684 0.6319 0.087 Uiso 1 1 calc GR . . . .
H6B H 1.2035 0.3259 0.6605 0.087 Uiso 1 1 calc GR . . . .
H6C H 1.1634 0.3124 0.6056 0.087 Uiso 1 1 calc GR . . . .
C7 C 0.9916(3) 0.25497(18) 0.56052(15) 0.0350(9) Uani 1 1 d . . . . .
H7 H 1.0455 0.2806 0.5487 0.042 Uiso 1 1 calc R . . . .
C8 C 0.9077(4) 0.2930(2) 0.5770(2) 0.0475(13) Uani 1 1 d . . . . .
H8A H 0.8540 0.2686 0.5887 0.071 Uiso 1 1 calc GR . . . .
H8B H 0.8857 0.3166 0.5487 0.071 Uiso 1 1 calc GR . . . .
H8C H 0.9291 0.3184 0.6042 0.071 Uiso 1 1 calc GR . . . .
C9 C 0.9582(4) 0.2169(2) 0.51604(16) 0.0473(12) Uani 1 1 d . . . . .
H9A H 1.0135 0.1943 0.5036 0.071 Uiso 1 1 calc GR . . . .
H9B H 0.9333 0.2417 0.4892 0.071 Uiso 1 1 calc GR . . . .
H9C H 0.9067 0.1906 0.5272 0.071 Uiso 1 1 calc GR . . . .
C10 C 0.8850(3) 0.19681(17) 0.67816(15) 0.0282(8) Uani 1 1 d . . . . .
H10A H 0.8177 0.1994 0.6652 0.034 Uiso 1 1 calc R . . . .
H10B H 0.9086 0.2366 0.6846 0.034 Uiso 1 1 calc R . . . .
C11 C 0.8862(3) 0.16205(17) 0.72632(14) 0.0280(8) Uani 1 1 d . . . . .
H11A H 0.9532 0.1602 0.7396 0.034 Uiso 1 1 calc R . . . .
H11B H 0.8444 0.1811 0.7516 0.034 Uiso 1 1 calc R . . . .
C12 C 0.6910(3) 0.1084(2) 0.53075(15) 0.0343(9) Uani 1 1 d . . . . .
H12 H 0.7571 0.0914 0.5255 0.041 Uiso 1 1 calc R . . . .
C13 C 0.7046(4) 0.1738(2) 0.53652(19) 0.0520(14) Uani 1 1 d . . . . .
H13A H 0.6409 0.1928 0.5366 0.078 Uiso 1 1 calc GR . . . .
H13B H 0.7435 0.1886 0.5086 0.078 Uiso 1 1 calc GR . . . .
H13C H 0.7381 0.1819 0.5681 0.078 Uiso 1 1 calc GR . . . .
C14 C 0.6321(4) 0.0962(2) 0.48283(16) 0.0393(10) Uani 1 1 d . . . . .
H14A H 0.6272 0.0543 0.4776 0.059 Uiso 1 1 calc GR . . . .
H14B H 0.6649 0.1140 0.4541 0.059 Uiso 1 1 calc GR . . . .
H14C H 0.5667 0.1127 0.4863 0.059 Uiso 1 1 calc GR . . . .
C15 C 0.5292(4) 0.1134(2) 0.61454(18) 0.0424(11) Uani 1 1 d . . . . .
H15 H 0.5018 0.0880 0.6414 0.051 Uiso 1 1 calc R . . . .
C16 C 0.4476(4) 0.1197(3) 0.5753(2) 0.0676(17) Uani 1 1 d . . . . .
H16A H 0.4686 0.1466 0.5491 0.101 Uiso 1 1 calc GR . . . .
H16B H 0.3888 0.1347 0.5914 0.101 Uiso 1 1 calc GR . . . .
H16C H 0.4337 0.0818 0.5605 0.101 Uiso 1 1 calc GR . . . .
C17 C 0.5465(5) 0.1714(3) 0.6389(2) 0.0594(15) Uani 1 1 d . . . . .
H17A H 0.5985 0.1678 0.6637 0.089 Uiso 1 1 calc GR . . . .
H17B H 0.4867 0.1844 0.6553 0.089 Uiso 1 1 calc GR . . . .
H17C H 0.5656 0.1996 0.6134 0.089 Uiso 1 1 calc GR . . . .
C18 C 0.5929(3) -0.00123(19) 0.57052(16) 0.0339(9) Uani 1 1 d . . . . .
H18 H 0.5423 0.0044 0.5441 0.041 Uiso 1 1 calc R . . . .
C19 C 0.6749(4) -0.0377(2) 0.54775(17) 0.0433(11) Uani 1 1 d . . . . .
H19A H 0.7049 -0.0164 0.5201 0.065 Uiso 1 1 calc R . . . .
H19B H 0.7240 -0.0458 0.5733 0.065 Uiso 1 1 calc R . . . .
H19C H 0.6482 -0.0743 0.5353 0.065 Uiso 1 1 calc R . . . .
C20 C 0.5448(4) -0.0343(2) 0.61426(17) 0.0395(10) Uani 1 1 d . . . . .
H20A H 0.5907 -0.0370 0.6422 0.059 Uiso 1 1 calc GR . . . .
H20B H 0.5268 -0.0733 0.6032 0.059 Uiso 1 1 calc GR . . . .
H20C H 0.4864 -0.0135 0.6251 0.059 Uiso 1 1 calc GR . . . .
C21 C 0.7022(3) 0.05618(17) 0.68494(13) 0.0267(8) Uani 1 1 d . . . . .
H21A H 0.7264 0.0174 0.6947 0.032 Uiso 1 1 calc R . . . .
H21B H 0.6303 0.0558 0.6872 0.032 Uiso 1 1 calc R . . . .
C22 C 0.7422(3) 0.10095(17) 0.72005(13) 0.0272(8) Uani 1 1 d . . . . .
H22A H 0.7148 0.1393 0.7116 0.033 Uiso 1 1 calc R . . . .
H22B H 0.7229 0.0914 0.7547 0.033 Uiso 1 1 calc R . . . .
C23 C 1.1362(3) -0.06511(18) 0.64133(16) 0.0318(9) Uani 1 1 d . . . . .
H23 H 1.1513 -0.1072 0.6369 0.038 Uiso 1 1 calc R . . . .
C24 C 1.2171(3) -0.0388(2) 0.67317(17) 0.0413(10) Uani 1 1 d . . . . .
H24A H 1.2008 0.0014 0.6812 0.062 Uiso 1 1 calc GR . . . .
H24B H 1.2785 -0.0400 0.6546 0.062 Uiso 1 1 calc GR . . . .
H24C H 1.2239 -0.0610 0.7042 0.062 Uiso 1 1 calc GR . . . .
C25 C 1.1384(4) -0.0369(2) 0.58943(16) 0.0402(10) Uani 1 1 d . . . . .
H25A H 1.0868 -0.0535 0.5687 0.060 Uiso 1 1 calc R . . . .
H25B H 1.1283 0.0049 0.5927 0.060 Uiso 1 1 calc R . . . .
H25C H 1.2017 -0.0442 0.5737 0.060 Uiso 1 1 calc R . . . .
C26 C 1.0342(4) -0.09729(18) 0.73645(16) 0.0368(10) Uani 1 1 d . . . . .
H26 H 1.0862 -0.0746 0.7538 0.044 Uiso 1 1 calc R . . . .
C27 C 1.0741(5) -0.1587(2) 0.7309(2) 0.0641(18) Uani 1 1 d . . . . .
H27A H 1.0245 -0.1836 0.7157 0.096 Uiso 1 1 calc GR . . . .
H27B H 1.0915 -0.1740 0.7639 0.096 Uiso 1 1 calc GR . . . .
H27C H 1.1320 -0.1581 0.7095 0.096 Uiso 1 1 calc GR . . . .
C28 C 0.9468(4) -0.09768(19) 0.77209(16) 0.0394(10) Uani 1 1 d . . . . .
H28A H 0.9179 -0.0590 0.7733 0.059 Uiso 1 1 calc GR . . . .
H28B H 0.9684 -0.1088 0.8056 0.059 Uiso 1 1 calc GR . . . .
H28C H 0.8984 -0.1255 0.7601 0.059 Uiso 1 1 calc GR . . . .
C29 C 0.9185(4) -0.09710(19) 0.63364(16) 0.0358(10) Uani 1 1 d . . . . .
H29 H 0.9012 -0.0682 0.6073 0.043 Uiso 1 1 calc R . . . .
C30 C 0.9533(5) -0.1506(2) 0.6051(3) 0.0629(16) Uani 1 1 d . . . . .
H30A H 1.0143 -0.1417 0.5879 0.094 Uiso 1 1 calc R . . . .
H30B H 0.9638 -0.1825 0.6286 0.094 Uiso 1 1 calc R . . . .
H30C H 0.9039 -0.1619 0.5805 0.094 Uiso 1 1 calc R . . . .
C31 C 0.8226(4) -0.1099(2) 0.6611(2) 0.0471(12) Uani 1 1 d . . . . .
H31A H 0.8014 -0.0752 0.6791 0.071 Uiso 1 1 calc R . . . .
H31B H 0.7727 -0.1210 0.6367 0.071 Uiso 1 1 calc R . . . .
H31C H 0.8325 -0.1416 0.6848 0.071 Uiso 1 1 calc R . . . .
C32 C 0.9915(3) 0.04034(16) 0.72860(13) 0.0267(8) Uani 1 1 d . . . . .
H32A H 1.0348 0.0740 0.7232 0.032 Uiso 1 1 calc R . . . .
H32B H 1.0239 0.0137 0.7523 0.032 Uiso 1 1 calc R . . . .
C33 C 0.8954(3) 0.06060(18) 0.75043(14) 0.0264(8) Uani 1 1 d . . . . .
H33A H 0.8514 0.0271 0.7549 0.032 Uiso 1 1 calc R . . . .
H33B H 0.9066 0.0784 0.7836 0.032 Uiso 1 1 calc R . . . .

loop_
_atom_site_aniso_label
_atom_site_aniso_U_11
_atom_site_aniso_U_22
_atom_site_aniso_U_33
_atom_site_aniso_U_23
_atom_site_aniso_U_13
_atom_site_aniso_U_12
U1 0.01515(9) 0.01656(8) 0.01673(8) -0.00032(3) 0.00035(4) -0.00010(4)
Rb1 0.0446(3) 0.0395(2) 0.02724(18) -0.01017(16) 0.01187(16) -0.01562(18)
Si1 0.0225(5) 0.0211(5) 0.0269(4) 0.0012(4) -0.0002(4) -0.0050(4)
Si2 0.0161(5) 0.0284(5) 0.0252(5) 0.0047(3) -0.0013(4) -0.0007(4)
Si3 0.0246(6) 0.0227(4) 0.0282(5) 0.0042(4) 0.0013(4) 0.0038(4)
N1 0.0208(17) 0.0194(14) 0.0269(14) -0.0039(11) 0.0052(13) -0.0026(12)
N2 0.0097(15) 0.0285(16) 0.0224(13) 0.0024(11) -0.0009(12) -0.0011(11)
N3 0.0244(18) 0.0227(14) 0.0216(13) 0.0023(11) -0.0035(12) 0.0029(12)
N4 0.0244(17) 0.0242(14) 0.0205(13) -0.0022(11) -0.0009(12) 0.0004(13)
N5 0.0245(18) 0.0298(17) 0.0281(15) -0.0046(12) -0.0012(13) -0.0010(13)
C1 0.027(2) 0.0291(19) 0.040(2) -0.0071(16) 0.0054(18) -0.0089(17)
C2 0.047(3) 0.037(2) 0.065(3) 0.019(2) 0.027(3) 0.011(2)
C3 0.028(2) 0.054(3) 0.038(2) 0.0042(19) 0.0051(19) 0.000(2)
C4 0.029(2) 0.0244(18) 0.039(2) -0.0026(16) -0.0045(17) -0.0050(15)
C5 0.057(3) 0.040(2) 0.043(2) -0.0008(19) -0.019(2) -0.015(2)
C6 0.064(4) 0.062(3) 0.048(3) 0.004(2) -0.008(3) -0.040(3)
C7 0.036(3) 0.033(2) 0.036(2) 0.0109(16) -0.0059(18) -0.0124(18)
C8 0.057(4) 0.030(2) 0.055(3) 0.006(2) -0.016(2) 0.008(2)
C9 0.045(3) 0.068(3) 0.0286(19) 0.001(2) -0.009(2) -0.001(3)
C10 0.028(2) 0.0215(17) 0.0352(19) -0.0059(15) 0.0065(16) 0.0002(15)
C11 0.029(2) 0.0277(19) 0.0267(17) -0.0080(15) 0.0038(15) -0.0041(16)
C12 0.020(2) 0.051(2) 0.0324(19) 0.0159(17) -0.0023(16) 0.0007(18)
C13 0.056(4) 0.050(3) 0.050(3) 0.021(2) -0.015(3) -0.020(3)
C14 0.037(3) 0.050(3) 0.0309(19) 0.0130(19) -0.0046(19) 0.005(2)
C15 0.031(3) 0.054(3) 0.042(2) 0.007(2) 0.004(2) 0.010(2)
C16 0.026(3) 0.100(5) 0.077(4) 0.007(4) -0.007(3) 0.017(3)
C17 0.053(4) 0.057(3) 0.068(3) -0.009(3) -0.006(3) 0.026(3)
C18 0.030(2) 0.039(2) 0.033(2) 0.0058(17) -0.0063(17) -0.0075(18)
C19 0.056(3) 0.036(2) 0.038(2) 0.0000(18) 0.000(2) -0.002(2)
C20 0.033(3) 0.043(2) 0.042(2) 0.0064(19) -0.007(2) -0.013(2)
C21 0.022(2) 0.0342(19) 0.0239(16) 0.0031(14) 0.0032(15) -0.0047(17)
C22 0.026(2) 0.0333(19) 0.0227(16) -0.0004(14) 0.0037(15) 0.0019(16)
C23 0.029(2) 0.031(2) 0.035(2) 0.0034(16) 0.0020(19) 0.0095(17)
C24 0.028(2) 0.050(3) 0.046(2) 0.005(2) -0.0051(19) 0.004(2)
C25 0.029(2) 0.058(3) 0.033(2) 0.0049(19) 0.0091(18) 0.009(2)
C26 0.040(3) 0.031(2) 0.039(2) 0.0119(17) 0.0000(19) 0.0047(19)
C27 0.070(4) 0.048(3) 0.075(4) 0.031(3) 0.024(3) 0.030(3)
C28 0.048(3) 0.036(2) 0.034(2) 0.0110(17) 0.003(2) 0.001(2)
C29 0.045(3) 0.029(2) 0.0333(19) -0.0021(17) -0.0041(19) -0.0014(19)
C30 0.064(4) 0.038(3) 0.086(4) -0.028(3) -0.004(3) -0.002(3)
C31 0.042(3) 0.043(3) 0.056(3) 0.002(2) -0.009(2) -0.009(2)
C32 0.028(2) 0.0308(18) 0.0212(15) 0.0011(14) -0.0047(15) 0.0000(16)
C33 0.028(2) 0.0320(19) 0.0193(16) -0.0012(15) -0.0030(14) -0.0002(15)

loop_
_atom_type_symbol
_atom_type_description
_atom_type_scat_dispersion_real
_atom_type_scat_dispersion_imag
_atom_type_scat_source
C C 0.0181 0.0091 'International Tables Vol C Tables 4.2.6.8 and 6.1.1.4'
H H 0.0000 0.0000 'International Tables Vol C Tables 4.2.6.8 and 6.1.1.4'
N N 0.0311 0.0180 'International Tables Vol C Tables 4.2.6.8 and 6.1.1.4'
Rb Rb -0.4688 1.6079 'International Tables Vol C Tables 4.2.6.8 and 6.1.1.4'
Si Si 0.2541 0.3302 'International Tables Vol C Tables 4.2.6.8 and 6.1.1.4'
U U -4.3638 13.4090 'International Tables Vol C Tables 4.2.6.8 and 6.1.1.4'

loop_
_geom_angle_atom_site_label_1
_geom_angle_atom_site_label_2
_geom_angle_atom_site_label_3
_geom_angle
_geom_angle_site_symmetry_1
_geom_angle_site_symmetry_3
Rb1 U1 Rb1 50.673(10) . 5_756
N1 U1 Rb1 142.01(7) . .
N1 U1 Rb1 93.49(7) . 5_756
N1 U1 N3 109.09(11) . .
N1 U1 N4 69.35(10) . .
N2 U1 Rb1 93.30(7) . .
N2 U1 Rb1 133.70(8) . 5_756
N2 U1 N1 107.89(11) . .
N2 U1 N3 109.76(11) . .
N2 U1 N4 70.09(10) . .
N3 U1 Rb1 100.61(8) . 5_756
N3 U1 Rb1 91.92(7) . .
N3 U1 N4 70.48(10) . .
N4 U1 Rb1 155.43(7) . 5_756
N4 U1 Rb1 148.64(7) . .
N5 U1 Rb1 27.55(10) . .
N5 U1 Rb1 25.92(10) . 5_756
N5 U1 N1 114.49(13) . .
N5 U1 N2 109.80(13) . .
N5 U1 N3 105.76(12) . .
N5 U1 N4 175.61(12) . .
U1 Rb1 U1 129.326(10) . 5_756
Rb1 Rb1 U1 65.705(11) 5_756 .
Rb1 Rb1 U1 63.621(11) 5_756 5_756
N5 Rb1 U1 112.68(7) . 5_756
N5 Rb1 U1 16.26(6) 5_756 5_756
N5 Rb1 U1 113.93(6) 5_756 .
N5 Rb1 U1 17.46(7) . .
N5 Rb1 Rb1 48.60(6) 5_756 5_756
N5 Rb1 Rb1 49.43(7) . 5_756
N5 Rb1 N5 98.02(8) . 5_756
N5 Rb1 C1 163.58(10) . 5_756
N5 Rb1 C1 72.18(9) 5_756 5_756
N5 Rb1 C3 96.78(10) 5_756 5_756
N5 Rb1 C3 163.97(10) . 5_756
N5 Rb1 C19 157.49(10) 5_756 .
N5 Rb1 C19 81.87(10) . .
N5 Rb1 C25 67.23(10) 5_756 5_756
N5 Rb1 C25 82.79(11) . 5_756
N5 Rb1 C29 73.61(9) . .
N5 Rb1 C29 124.96(10) 5_756 .
N5 Rb1 C30 96.02(10) . .
N5 Rb1 C30 111.44(13) 5_756 .
C1 Rb1 U1 171.69(8) 5_756 .
C1 Rb1 U1 56.28(7) 5_756 5_756
C1 Rb1 Rb1 119.46(7) 5_756 5_756
C1 Rb1 C3 25.65(9) 5_756 5_756
C1 Rb1 C29 122.77(10) 5_756 .
C1 Rb1 C30 99.82(11) 5_756 .
C3 Rb1 U1 149.26(7) 5_756 .
C3 Rb1 U1 81.37(7) 5_756 5_756
C3 Rb1 Rb1 144.94(7) 5_756 5_756
C3 Rb1 C29 102.63(10) 5_756 .
C19 Rb1 U1 70.10(8) . .
C19 Rb1 U1 147.69(8) . 5_756
C19 Rb1 Rb1 126.98(8) . 5_756
C19 Rb1 C1 102.07(11) . 5_756
C19 Rb1 C3 82.10(11) . 5_756
C19 Rb1 C25 90.53(11) . 5_756
C19 Rb1 C29 76.80(11) . .
C19 Rb1 C30 90.88(14) . .
C25 Rb1 U1 95.78(8) 5_756 .
C25 Rb1 U1 64.43(8) 5_756 5_756
C25 Rb1 Rb1 66.92(9) 5_756 5_756
C25 Rb1 C1 81.25(11) 5_756 5_756
C25 Rb1 C3 97.37(12) 5_756 5_756
C25 Rb1 C29 154.46(11) 5_756 .
C25 Rb1 C30 178.01(14) 5_756 .
C29 Rb1 U1 134.05(8) . 5_756
C29 Rb1 U1 59.18(7) . .
C29 Rb1 Rb1 103.05(8) . 5_756
C30 Rb1 U1 83.38(8) . .
C30 Rb1 U1 114.75(10) . 5_756
C30 Rb1 Rb1 111.09(10) . 5_756
C30 Rb1 C3 84.22(11) . 5_756
C30 Rb1 C29 25.12(11) . .
N1 Si1 C1 105.58(17) . .
N1 Si1 C4 113.34(17) . .
N1 Si1 C7 111.55(18) . .
C1 Si1 C4 112.49(19) . .
C1 Si1 C7 108.1(2) . .
C7 Si1 C4 105.80(18) . .
N2 Si2 C12 107.90(17) . .
N2 Si2 C15 111.91(19) . .
N2 Si2 C18 111.79(17) . .
C12 Si2 C18 107.1(2) . .
C15 Si2 C12 112.6(2) . .
C15 Si2 C18 105.5(2) . .
N3 Si3 C23 112.71(17) . .
N3 Si3 C26 112.77(17) . .
N3 Si3 C29 105.87(18) . .
C23 Si3 C26 103.9(2) . .
C29 Si3 C23 108.6(2) . .
C29 Si3 C26 113.2(2) . .
Si1 N1 U1 130.00(16) . .
C10 N1 U1 112.5(2) . .
C10 N1 Si1 117.4(2) . .
Si2 N2 U1 130.79(16) . .
C21 N2 U1 112.6(2) . .
C21 N2 Si2 116.5(3) . .
Si3 N3 U1 131.07(16) . .
C32 N3 U1 110.0(2) . .
C32 N3 Si3 118.9(2) . .
C11 N4 U1 108.6(2) . .
C11 N4 C22 110.9(3) . .
C11 N4 C33 111.5(3) . .
C22 N4 U1 107.6(2) . .
C33 N4 U1 107.2(2) . .
C33 N4 C22 111.0(3) . .
U1 N5 Rb1 137.82(16) . 5_756
U1 N5 Rb1 134.99(16) . .
Rb1 N5 Rb1 81.98(8) . 5_756
Rb1 C1 H1 28.3 5_756 .
Si1 C1 Rb1 128.56(19) . 5_756
Si1 C1 H1 105.4 . .
C2 C1 Rb1 104.1(3) . 5_756
C2 C1 Si1 113.7(3) . .
C2 C1 H1 105.4 . .
C2 C1 C3 109.7(4) . .
C3 C1 Rb1 79.6(2) . 5_756
C3 C1 Si1 116.1(3) . .
C3 C1 H1 105.4 . .
C1 C2 H2A 109.5 . .
C1 C2 H2B 109.5 . .
C1 C2 H2C 109.5 . .
H2A C2 H2B 109.5 . .
H2A C2 H2C 109.5 . .
H2B C2 H2C 109.5 . .
Rb1 C3 H3A 84.7 5_756 .
Rb1 C3 H3B 161.8 5_756 .
Rb1 C3 H3C 53.5 5_756 .
C1 C3 Rb1 74.8(2) . 5_756
C1 C3 H3A 109.5 . .
C1 C3 H3B 109.5 . .
C1 C3 H3C 109.5 . .
H3A C3 H3B 109.5 . .
H3A C3 H3C 109.5 . .
H3B C3 H3C 109.5 . .
Si1 C4 H4 106.2 . .
C5 C4 Si1 115.8(3) . .
C5 C4 H4 106.2 . .
C6 C4 Si1 113.1(3) . .
C6 C4 H4 106.2 . .
C6 C4 C5 108.7(4) . .
C4 C5 H5A 109.5 . .
C4 C5 H5B 109.5 . .
C4 C5 H5C 109.5 . .
H5A C5 H5B 109.5 . .
H5A C5 H5C 109.5 . .
H5B C5 H5C 109.5 . .
C4 C6 H6A 109.5 . .
C4 C6 H6B 109.5 . .
C4 C6 H6C 109.5 . .
H6A C6 H6B 109.5 . .
H6A C6 H6C 109.5 . .
H6B C6 H6C 109.5 . .
Si1 C7 H7 108.3 . .
C8 C7 Si1 111.3(3) . .
C8 C7 H7 108.3 . .
C8 C7 C9 109.0(4) . .
C9 C7 Si1 111.6(3) . .
C9 C7 H7 108.3 . .
C7 C8 H8A 109.5 . .
C7 C8 H8B 109.5 . .
C7 C8 H8C 109.5 . .
H8A C8 H8B 109.5 . .
H8A C8 H8C 109.5 . .
H8B C8 H8C 109.5 . .
C7 C9 H9A 109.5 . .
C7 C9 H9B 109.5 . .
C7 C9 H9C 109.5 . .
H9A C9 H9B 109.5 . .
H9A C9 H9C 109.5 . .
H9B C9 H9C 109.5 . .
N1 C10 H10A 109.8 . .
N1 C10 H10B 109.8 . .
N1 C10 C11 109.3(3) . .
H10A C10 H10B 108.3 . .
C11 C10 H10A 109.8 . .
C11 C10 H10B 109.8 . .
N4 C11 C10 109.6(3) . .
N4 C11 H11A 109.8 . .
N4 C11 H11B 109.8 . .
C10 C11 H11A 109.8 . .
C10 C11 H11B 109.8 . .
H11A C11 H11B 108.2 . .
Si2 C12 H12 106.8 . .
C13 C12 Si2 112.6(3) . .
C13 C12 H12 106.8 . .
C13 C12 C14 109.1(4) . .
C14 C12 Si2 114.2(3) . .
C14 C12 H12 106.8 . .
C12 C13 H13A 109.5 . .
C12 C13 H13B 109.5 . .
C12 C13 H13C 109.5 . .
H13A C13 H13B 109.5 . .
H13A C13 H13C 109.5 . .
H13B C13 H13C 109.5 . .
C12 C14 H14A 109.5 . .
C12 C14 H14B 109.5 . .
C12 C14 H14C 109.5 . .
H14A C14 H14B 109.5 . .
H14A C14 H14C 109.5 . .
H14B C14 H14C 109.5 . .
Si2 C15 H15 105.7 . .
C16 C15 Si2 112.5(4) . .
C16 C15 H15 105.7 . .
C17 C15 Si2 117.4(4) . .
C17 C15 H15 105.7 . .
C17 C15 C16 109.0(5) . .
C15 C16 H16A 109.5 . .
C15 C16 H16B 109.5 . .
C15 C16 H16C 109.5 . .
H16A C16 H16B 109.5 . .
H16A C16 H16C 109.5 . .
H16B C16 H16C 109.5 . .
C15 C17 H17A 109.5 . .
C15 C17 H17B 109.5 . .
C15 C17 H17C 109.5 . .
H17A C17 H17B 109.5 . .
H17A C17 H17C 109.5 . .
H17B C17 H17C 109.5 . .
Si2 C18 H18 107.6 . .
C19 C18 Si2 110.8(3) . .
C19 C18 H18 107.6 . .
C19 C18 C20 110.1(4) . .
C20 C18 Si2 113.0(3) . .
C20 C18 H18 107.6 . .
Rb1 C19 H19A 54.7 . .
Rb1 C19 H19B 64.1 . .
Rb1 C19 H19C 97.2 . .
C18 C19 Rb1 152.9(3) . .
C18 C19 H19A 109.5 . .
C18 C19 H19B 109.5 . .
C18 C19 H19C 109.5 . .
H19A C19 H19B 109.5 . .
H19A C19 H19C 109.5 . .
H19B C19 H19C 109.5 . .
C18 C20 H20A 109.5 . .
C18 C20 H20B 109.5 . .
C18 C20 H20C 109.5 . .
H20A C20 H20B 109.5 . .
H20A C20 H20C 109.5 . .
H20B C20 H20C 109.5 . .
N2 C21 H21A 109.5 . .
N2 C21 H21B 109.5 . .
N2 C21 C22 110.5(3) . .
H21A C21 H21B 108.1 . .
C22 C21 H21A 109.5 . .
C22 C21 H21B 109.5 . .
N4 C22 C21 110.6(3) . .
N4 C22 H22A 109.5 . .
N4 C22 H22B 109.5 . .
C21 C22 H22A 109.5 . .
C21 C22 H22B 109.5 . .
H22A C22 H22B 108.1 . .
Si3 C23 H23 107.5 . .
C24 C23 Si3 111.3(3) . .
C24 C23 H23 107.5 . .
C24 C23 C25 108.8(4) . .
C25 C23 Si3 113.9(3) . .
C25 C23 H23 107.5 . .
C23 C24 H24A 109.5 . .
C23 C24 H24B 109.5 . .
C23 C24 H24C 109.5 . .
H24A C24 H24B 109.5 . .
H24A C24 H24C 109.5 . .
H24B C24 H24C 109.5 . .
Rb1 C25 H25A 72.6 5_756 .
Rb1 C25 H25B 54.3 5_756 .
Rb1 C25 H25C 86.3 5_756 .
C23 C25 Rb1 161.5(3) . 5_756
C23 C25 H25A 109.5 . .
C23 C25 H25B 109.5 . .
C23 C25 H25C 109.5 . .
H25A C25 H25B 109.5 . .
H25A C25 H25C 109.5 . .
H25B C25 H25C 109.5 . .
Si3 C26 H26 106.0 . .
C27 C26 Si3 113.1(4) . .
C27 C26 H26 106.0 . .
C27 C26 C28 109.6(4) . .
C28 C26 Si3 115.5(3) . .
C28 C26 H26 106.0 . .
C26 C27 H27A 109.5 . .
C26 C27 H27B 109.5 . .
C26 C27 H27C 109.5 . .
H27A C27 H27B 109.5 . .
H27A C27 H27C 109.5 . .
H27B C27 H27C 109.5 . .
C26 C28 H28A 109.5 . .
C26 C28 H28B 109.5 . .
C26 C28 H28C 109.5 . .
H28A C28 H28B 109.5 . .
H28A C28 H28C 109.5 . .
H28B C28 H28C 109.5 . .
Rb1 C29 H29 29.6 . .
Si3 C29 Rb1 117.90(19) . .
Si3 C29 H29 105.1 . .
C30 C29 Rb1 75.6(3) . .
C30 C29 Si3 115.8(4) . .
C30 C29 H29 105.1 . .
C30 C29 C31 110.6(4) . .
C31 C29 Rb1 117.3(3) . .
C31 C29 Si3 113.9(3) . .
C31 C29 H29 105.1 . .
Rb1 C30 H30A 71.5 . .
Rb1 C30 H30B 169.6 . .
Rb1 C30 H30C 61.3 . .
C29 C30 Rb1 79.3(3) . .
C29 C30 H30A 109.5 . .
C29 C30 H30B 109.5 . .
C29 C30 H30C 109.5 . .
H30A C30 H30B 109.5 . .
H30A C30 H30C 109.5 . .
H30B C30 H30C 109.5 . .
C29 C31 H31A 109.5 . .
C29 C31 H31B 109.5 . .
C29 C31 H31C 109.5 . .
H31A C31 H31B 109.5 . .
H31A C31 H31C 109.5 . .
H31B C31 H31C 109.5 . .
N3 C32 H32A 109.7 . .
N3 C32 H32B 109.7 . .
N3 C32 C33 110.0(3) . .
H32A C32 H32B 108.2 . .
C33 C32 H32A 109.7 . .
C33 C32 H32B 109.7 . .
N4 C33 C32 109.6(3) . .
N4 C33 H33A 109.7 . .
N4 C33 H33B 109.7 . .
C32 C33 H33A 109.7 . .
C32 C33 H33B 109.7 . .
H33A C33 H33B 108.2 . .

loop_
_geom_bond_atom_site_label_1
_geom_bond_atom_site_label_2
_geom_bond_distance
_geom_bond_site_symmetry_2
U1 Rb1 4.4263(4) 5_756
U1 Rb1 4.3507(4) .
U1 N1 2.335(3) .
U1 N2 2.322(3) .
U1 N3 2.352(3) .
U1 N4 2.669(3) .
U1 N5 1.846(3) .
Rb1 U1 4.4264(4) 5_756
Rb1 Rb1 3.7566(8) 5_756
Rb1 N5 2.846(3) .
Rb1 N5 2.882(3) 5_756
Rb1 C1 3.432(4) 5_756
Rb1 C3 3.498(5) 5_756
Rb1 C19 3.357(5) .
Rb1 C25 3.400(5) 5_756
Rb1 C29 3.542(4) .
Rb1 C30 3.491(7) .
Si1 N1 1.723(3) .
Si1 C1 1.891(4) .
Si1 C4 1.911(4) .
Si1 C7 1.901(4) .
Si2 N2 1.730(3) .
Si2 C12 1.900(4) .
Si2 C15 1.900(5) .
Si2 C18 1.903(5) .
Si3 N3 1.712(3) .
Si3 C23 1.905(5) .
Si3 C26 1.906(4) .
Si3 C29 1.903(5) .
N1 C10 1.479(5) .
N2 C21 1.479(4) .
N3 C32 1.479(4) .
N4 C11 1.469(5) .
N4 C22 1.489(5) .
N4 C33 1.475(5) .
N5 Rb1 2.882(3) 5_756
C1 Rb1 3.432(4) 5_756
C1 H1 1.0000 .
C1 C2 1.531(7) .
C1 C3 1.540(6) .
C2 H2A 0.9800 .
C2 H2B 0.9800 .
C2 H2C 0.9800 .
C3 Rb1 3.498(5) 5_756
C3 H3A 0.9800 .
C3 H3B 0.9800 .
C3 H3C 0.9800 .
C4 H4 1.0000 .
C4 C5 1.530(6) .
C4 C6 1.521(6) .
C5 H5A 0.9800 .
C5 H5B 0.9800 .
C5 H5C 0.9800 .
C6 H6A 0.9800 .
C6 H6B 0.9800 .
C6 H6C 0.9800 .
C7 H7 1.0000 .
C7 C8 1.516(7) .
C7 C9 1.550(6) .
C8 H8A 0.9800 .
C8 H8B 0.9800 .
C8 H8C 0.9800 .
C9 H9A 0.9800 .
C9 H9B 0.9800 .
C9 H9C 0.9800 .
C10 H10A 0.9900 .
C10 H10B 0.9900 .
C10 C11 1.519(6) .
C11 H11A 0.9900 .
C11 H11B 0.9900 .
C12 H12 1.0000 .
C12 C13 1.531(7) .
C12 C14 1.543(6) .
C13 H13A 0.9800 .
C13 H13B 0.9800 .
C13 H13C 0.9800 .
C14 H14A 0.9800 .
C14 H14B 0.9800 .
C14 H14C 0.9800 .
C15 H15 1.0000 .
C15 C16 1.544(7) .
C15 C17 1.508(8) .
C16 H16A 0.9800 .
C16 H16B 0.9800 .
C16 H16C 0.9800 .
C17 H17A 0.9800 .
C17 H17B 0.9800 .
C17 H17C 0.9800 .
C18 H18 1.0000 .
C18 C19 1.534(7) .
C18 C20 1.546(6) .
C19 H19A 0.9800 .
C19 H19B 0.9800 .
C19 H19C 0.9800 .
C20 H20A 0.9800 .
C20 H20B 0.9800 .
C20 H20C 0.9800 .
C21 H21A 0.9900 .
C21 H21B 0.9900 .
C21 C22 1.502(5) .
C22 H22A 0.9900 .
C22 H22B 0.9900 .
C23 H23 1.0000 .
C23 C24 1.527(6) .
C23 C25 1.534(6) .
C24 H24A 0.9800 .
C24 H24B 0.9800 .
C24 H24C 0.9800 .
C25 Rb1 3.400(4) 5_756
C25 H25A 0.9800 .
C25 H25B 0.9800 .
C25 H25C 0.9800 .
C26 H26 1.0000 .
C26 C27 1.529(7) .
C26 C28 1.534(6) .
C27 H27A 0.9800 .
C27 H27B 0.9800 .
C27 H27C 0.9800 .
C28 H28A 0.9800 .
C28 H28B 0.9800 .
C28 H28C 0.9800 .
C29 H29 1.0000 .
C29 C30 1.530(6) .
C29 C31 1.538(7) .
C30 H30A 0.9800 .
C30 H30B 0.9800 .
C30 H30C 0.9800 .
C31 H31A 0.9800 .
C31 H31B 0.9800 .
C31 H31C 0.9800 .
C32 H32A 0.9900 .
C32 H32B 0.9900 .
C32 C33 1.519(6) .
C33 H33A 0.9900 .
C33 H33B 0.9900 .

loop_
_geom_torsion_atom_site_label_1
_geom_torsion_atom_site_label_2
_geom_torsion_atom_site_label_3
_geom_torsion_atom_site_label_4
_geom_torsion
_geom_torsion_site_symmetry_1
_geom_torsion_site_symmetry_2
_geom_torsion_site_symmetry_3
_geom_torsion_site_symmetry_4
U1 N1 C10 C11 58.8(4) . . . .
U1 N2 C21 C22 57.6(4) . . . .
U1 N3 C32 C33 60.0(3) . . . .
U1 N4 C11 C10 31.8(4) . . . .
U1 N4 C22 C21 30.0(3) . . . .
U1 N4 C33 C32 32.7(3) . . . .
Rb1 U1 N5 Rb1 -144.0(4) . . . 5_756
Rb1 U1 N5 Rb1 144.0(4) 5_756 . . .
Si1 N1 C10 C11 -125.0(3) . . . .
Si1 C1 C3 Rb1 -128.0(3) . . . 5_756
Si2 N2 C21 C22 -126.3(3) . . . .
Si2 C18 C19 Rb1 -5.1(8) . . . .
Si3 N3 C32 C33 -122.1(3) . . . .
Si3 C23 C25 Rb1 37.9(12) . . . 5_756
Si3 C29 C30 Rb1 -114.3(3) . . . .
N1 U1 N5 Rb1 -177.62(18) . . . .
N1 U1 N5 Rb1 38.4(3) . . . 5_756
N1 Si1 C1 Rb1 64.4(2) . . . 5_756
N1 Si1 C1 C2 -69.2(4) . . . .
N1 Si1 C1 C3 162.1(3) . . . .
N1 C10 C11 N4 -59.9(4) . . . .
N2 U1 N5 Rb1 -56.1(2) . . . .
N2 U1 N5 Rb1 159.87(19) . . . 5_756
N2 C21 C22 N4 -58.1(4) . . . .
N3 U1 N5 Rb1 62.2(2) . . . .
N3 U1 N5 Rb1 -81.8(2) . . . 5_756
N3 C32 C33 N4 -63.0(4) . . . .
C1 Si1 N1 U1 -24.3(3) . . . .
C1 Si1 N1 C10 160.3(3) . . . .
C2 C1 C3 Rb1 101.4(3) . . . 5_756
C4 Si1 N1 U1 -147.9(2) . . . .
C4 Si1 N1 C10 36.7(3) . . . .
C4 Si1 C1 Rb1 -171.5(2) . . . 5_756
C4 Si1 C1 C2 54.9(4) . . . .
C4 Si1 C1 C3 -73.8(4) . . . .
C7 Si1 N1 U1 92.9(2) . . . .
C7 Si1 N1 C10 -82.6(3) . . . .
C7 Si1 C1 Rb1 -55.0(3) . . . 5_756
C7 Si1 C1 C2 171.3(3) . . . .
C7 Si1 C1 C3 42.6(4) . . . .
C11 N4 C22 C21 148.5(3) . . . .
C11 N4 C33 C32 -85.9(4) . . . .
C12 Si2 N2 U1 -19.0(3) . . . .
C12 Si2 N2 C21 165.7(3) . . . .
C15 Si2 N2 U1 -143.4(2) . . . .
C15 Si2 N2 C21 41.3(3) . . . .
C18 Si2 N2 U1 98.5(2) . . . .
C18 Si2 N2 C21 -76.8(3) . . . .
C20 C18 C19 Rb1 -130.9(6) . . . .
C22 N4 C11 C10 -86.2(4) . . . .
C22 N4 C33 C32 149.9(3) . . . .
C23 Si3 N3 U1 80.1(3) . . . .
C23 Si3 N3 C32 -97.4(3) . . . .
C24 C23 C25 Rb1 -86.8(11) . . . 5_756
C26 Si3 N3 U1 -162.7(2) . . . .
C26 Si3 N3 C32 19.8(4) . . . .
C29 Si3 N3 U1 -38.5(3) . . . .
C29 Si3 N3 C32 144.1(3) . . . .
C31 C29 C30 Rb1 114.1(3) . . . .
C33 N4 C11 C10 149.6(3) . . . .
C33 N4 C22 C21 -86.9(4) . . . .
